data_1554493
loop_
_publ_author_name
'Chang, Yu-Che'
'Prakash, Sekar'
'Cheng, Chien-Hong'

_publ_section_title
;
 ReI-Catalyzed highly regio- and stereoselective C--H addition to terminal
 and internal alkynes
;
_journal_issue 4
_journal_name_full 'Organic Chemistry Frontiers'
_journal_page_first 432
_journal_paper_doi 10.1039/C8QO01068D
_journal_volume 6
_journal_year 2019
_chemical_formula_sum 'C20 H14 N2'
_chemical_formula_weight 282.33
_space_group_crystal_system triclinic
_space_group_IT_number 2
_space_group_name_Hall '-P 1'
_space_group_name_H-M_alt 'P -1'
_atom_sites_solution_hydrogens geom
_audit_creation_method SHELXL-2014/6
_audit_update_record
;
2018-02-22 deposited with the CCDC.
2018-11-01 downloaded from the CCDC.
;
_cell_angle_alpha 101.080(5)
_cell_angle_beta 96.416(5)
_cell_angle_gamma 92.665(5)
_cell_formula_units_Z 2
_cell_length_a 3.9188(4)
_cell_length_b 12.5127(13)
_cell_length_c 15.3057(15)
_cell_measurement_reflns_used 8090
_cell_measurement_temperature 100(2)
_cell_measurement_theta_max 26.3494
_cell_measurement_theta_min 2.3526
_cell_volume 730.13(13)
_computing_cell_refinement 'SAINT V8.34A (Bruker AXS Inc., 2013)'
_computing_data_collection 'Bruker APEX2'
_computing_data_reduction 'SAINT V8.34A (Bruker AXS Inc., 2013)'
_computing_molecular_graphics 'Bruker SHELXTL'
_computing_publication_material 'Bruker SHELXTL'
_computing_structure_refinement 'SHELXL-2014/6 (Sheldrick, 2014)'
_diffrn_ambient_temperature 100(2)
_diffrn_detector_area_resol_mean 8.3333
_diffrn_measured_fraction_theta_full 0.999
_diffrn_measured_fraction_theta_max 0.981
_diffrn_measurement_device_type 'Bruker APEX-II CCD'
_diffrn_measurement_method '\f and \w scans'
_diffrn_radiation_type MoK\a
_diffrn_radiation_wavelength 0.71073
_diffrn_reflns_av_R_equivalents 0.0436
_diffrn_reflns_av_unetI/netI 0.0243
_diffrn_reflns_Laue_measured_fraction_full 0.999
_diffrn_reflns_Laue_measured_fraction_max 0.981
_diffrn_reflns_limit_h_max 4
_diffrn_reflns_limit_h_min -4
_diffrn_reflns_limit_k_max 15
_diffrn_reflns_limit_k_min -15
_diffrn_reflns_limit_l_max 19
_diffrn_reflns_limit_l_min -19
_diffrn_reflns_number 25856
_diffrn_reflns_point_group_measured_fraction_full 0.999
_diffrn_reflns_point_group_measured_fraction_max 0.981
_diffrn_reflns_theta_full 25.242
_diffrn_reflns_theta_max 26.623
_diffrn_reflns_theta_min 1.366
_exptl_absorpt_coefficient_mu 0.076
_exptl_absorpt_correction_T_max 0.9485
_exptl_absorpt_correction_T_min 0.8530
_exptl_absorpt_correction_type multi-scan
_exptl_absorpt_process_details 'SADABS V2014/4 (Bruker AXS Inc.)'
_exptl_crystal_colour 'Light Brown'
_exptl_crystal_density_diffrn 1.284
_exptl_crystal_density_meas ?
_exptl_crystal_density_method 'not measured'
_exptl_crystal_description Lump
_exptl_crystal_F_000 296
_exptl_crystal_size_max 0.25
_exptl_crystal_size_mid 0.20
_exptl_crystal_size_min 0.15
_refine_diff_density_max 0.467
_refine_diff_density_min -0.507
_refine_diff_density_rms 0.050
_refine_ls_extinction_coef 0.010(7)
_refine_ls_extinction_expression Fc^*^=kFc[1+0.001xFc^2^\l^3^/sin(2\q)]^-1/4^
_refine_ls_extinction_method SHELXL
_refine_ls_goodness_of_fit_ref 1.064
_refine_ls_hydrogen_treatment constr
_refine_ls_matrix_type full
_refine_ls_number_parameters 200
_refine_ls_number_reflns 2993
_refine_ls_number_restraints 0
_refine_ls_restrained_S_all 1.064
_refine_ls_R_factor_all 0.0531
_refine_ls_R_factor_gt 0.0459
_refine_ls_shift/su_max 0.000
_refine_ls_shift/su_mean 0.000
_refine_ls_structure_factor_coef Fsqd
_refine_ls_weighting_details 'w=1/[\s^2^(Fo^2^)+(0.0677P)^2^+0.3791P] where P=(Fo^2^+2Fc^2^)/3'
_refine_ls_weighting_scheme calc
_refine_ls_wR_factor_gt 0.1268
_refine_ls_wR_factor_ref 0.1325
_reflns_Friedel_coverage 0.000
_reflns_number_gt 2581
_reflns_number_total 2993
_reflns_threshold_expression 'I > 2\s(I)'
_cod_data_source_file c8qo01068d2.cif
_cod_data_source_block mo_180141LT_0m_a
_cod_depositor_comments
;
The following automatic conversions were performed:

data item '_exptl_crystal_density_meas' value 'not measured' was
changed to '?' -- the value is perceived as not measured.

Automatic conversion script
Id: cif_fix_values 6909 2019-04-08 15:41:33Z antanas 
;
_cod_database_code 1554493
_shelx_space_group_comment
;
The symmetry employed for this shelxl refinement is uniquely defined
by the following loop, which should always be used as a source of
symmetry information in preference to the above space-group names.
They are only intended as comments.
;
_shelxl_version_number 2014/6

loop_
_space_group_symop_operation_xyz
'x, y, z'
'-x, -y, -z'

loop_
_atom_site_label
_atom_site_type_symbol
_atom_site_fract_x
_atom_site_fract_y
_atom_site_fract_z
_atom_site_U_iso_or_equiv
_atom_site_adp_type
_atom_site_occupancy
_atom_site_site_symmetry_order
_atom_site_calc_flag
_atom_site_refinement_flags_posn
_atom_site_refinement_flags_adp
C20 C 0.7466(4) 0.45112(11) 0.24368(9) 0.0171(3) Uani 1 1 d . .
H20 H 0.7915 0.3929 0.1975 0.021 Uiso 1 1 calc R U
N2 N 0.5872(3) 0.51288(11) 0.39073(9) 0.0241(3) Uani 1 1 d . .
N1 N 0.6665(4) -0.09095(11) 0.39874(10) 0.0345(4) Uani 1 1 d . .
C1 C 0.7078(4) 0.64169(12) 0.29913(10) 0.0221(3) Uani 1 1 d . .
H1 H 0.7287 0.7151 0.2912 0.027 Uiso 1 1 calc R U
C2 C 0.7728(4) 0.55657(13) 0.23266(11) 0.0262(4) Uani 1 1 d . .
H13 H 0.8373 0.5718 0.1780 0.031 Uiso 1 1 calc R U
C3 C 0.6541(4) 0.43114(12) 0.32268(9) 0.0168(3) Uani 1 1 d . .
C4 C 0.6430(4) 0.31721(12) 0.33730(9) 0.0167(3) Uani 1 1 d . .
C5 C 0.4939(4) 0.22806(12) 0.27086(9) 0.0165(3) Uani 1 1 d . .
C6 C 0.3194(4) 0.24351(12) 0.18429(10) 0.0197(3) Uani 1 1 d . .
H6 H 0.2192 0.3110 0.1831 0.024 Uiso 1 1 calc R U
C7 C 0.2910(4) 0.17132(12) 0.10820(10) 0.0203(3) Uani 1 1 d . .
H11 H 0.3819 0.1027 0.1107 0.024 Uiso 1 1 calc R U
C8 C 0.1333(4) 0.18611(12) 0.02010(9) 0.0184(3) Uani 1 1 d . .
C9 C 0.1648(4) 0.10700(14) -0.05528(10) 0.0251(4) Uani 1 1 d . .
H10 H 0.2757 0.0427 -0.0482 0.030 Uiso 1 1 calc R U
C10 C 0.0375(4) 0.12000(14) -0.14053(10) 0.0267(4) Uani 1 1 d . .
H7 H 0.0668 0.0658 -0.1913 0.032 Uiso 1 1 calc R U
C11 C -0.1306(4) 0.21116(15) -0.15163(11) 0.0281(4) Uani 1 1 d . .
H2 H -0.2198 0.2199 -0.2099 0.034 Uiso 1 1 calc R U
C12 C 0.6115(4) 0.61727(12) 0.37752(10) 0.0206(3) Uani 1 1 d . .
H3 H 0.5608 0.6749 0.4234 0.025 Uiso 1 1 calc R U
C13 C 0.7965(4) 0.29864(12) 0.41947(10) 0.0194(3) Uani 1 1 d . .
H4 H 0.8954 0.3591 0.4640 0.023 Uiso 1 1 calc R U
C14 C 0.8085(4) 0.19509(12) 0.43773(10) 0.0208(3) Uani 1 1 d . .
H5 H 0.9145 0.1840 0.4939 0.025 Uiso 1 1 calc R U
C15 C 0.6615(4) 0.10684(12) 0.37190(10) 0.0194(3) Uani 1 1 d . .
C16 C 0.6656(4) -0.00287(13) 0.38795(10) 0.0244(4) Uani 1 1 d . .
C17 C 0.5060(4) 0.12369(12) 0.28981(10) 0.0185(3) Uani 1 1 d . .
H12 H 0.4062 0.0628 0.2458 0.022 Uiso 1 1 calc R U
C18 C -0.1693(4) 0.29014(14) -0.07743(11) 0.0292(4) Uani 1 1 d . .
H9 H -0.2870 0.3531 -0.0849 0.035 Uiso 1 1 calc R U
C19 C -0.0379(4) 0.27830(13) 0.00777(10) 0.0230(3) Uani 1 1 d . .
H8 H -0.0647 0.3334 0.0582 0.028 Uiso 1 1 calc R U

loop_
_atom_site_aniso_label
_atom_site_aniso_U_11
_atom_site_aniso_U_22
_atom_site_aniso_U_33
_atom_site_aniso_U_23
_atom_site_aniso_U_13
_atom_site_aniso_U_12
C20 0.0194(7) 0.0163(7) 0.0145(7) 0.0001(5) 0.0045(5) -0.0029(5)
N2 0.0252(7) 0.0233(7) 0.0226(7) 0.0026(5) 0.0015(5) 0.0019(5)
N1 0.0513(10) 0.0231(7) 0.0299(8) 0.0097(6) -0.0005(7) 0.0067(7)
C1 0.0210(8) 0.0179(7) 0.0275(8) 0.0072(6) -0.0013(6) -0.0001(6)
C2 0.0254(8) 0.0314(9) 0.0219(8) 0.0055(6) 0.0054(6) -0.0059(7)
C3 0.0140(7) 0.0181(7) 0.0168(7) 0.0018(5) -0.0008(5) -0.0002(5)
C4 0.0147(7) 0.0193(7) 0.0170(7) 0.0051(5) 0.0031(5) 0.0012(5)
C5 0.0147(7) 0.0190(7) 0.0161(7) 0.0038(5) 0.0019(5) 0.0013(5)
C6 0.0205(7) 0.0175(7) 0.0206(7) 0.0062(6) -0.0028(6) -0.0005(6)
C7 0.0210(7) 0.0224(7) 0.0190(7) 0.0067(6) 0.0023(6) 0.0065(6)
C8 0.0149(7) 0.0235(8) 0.0171(7) 0.0062(6) 0.0014(5) -0.0024(6)
C9 0.0246(8) 0.0304(9) 0.0203(8) 0.0047(6) 0.0021(6) 0.0044(7)
C10 0.0222(8) 0.0385(9) 0.0175(7) 0.0034(6) 0.0017(6) -0.0068(7)
C11 0.0206(8) 0.0444(10) 0.0209(8) 0.0167(7) -0.0036(6) -0.0095(7)
C12 0.0208(7) 0.0169(7) 0.0217(7) -0.0010(6) 0.0004(6) 0.0022(6)
C13 0.0193(7) 0.0214(7) 0.0162(7) 0.0018(5) 0.0006(5) 0.0004(6)
C14 0.0212(8) 0.0258(8) 0.0161(7) 0.0062(6) 0.0004(6) 0.0040(6)
C15 0.0209(7) 0.0190(7) 0.0199(7) 0.0062(6) 0.0038(6) 0.0042(6)
C16 0.0295(8) 0.0249(8) 0.0188(7) 0.0048(6) 0.0002(6) 0.0047(6)
C17 0.0177(7) 0.0194(7) 0.0176(7) 0.0023(5) 0.0019(5) 0.0010(6)
C18 0.0273(9) 0.0318(9) 0.0310(9) 0.0174(7) -0.0033(7) -0.0009(7)
C19 0.0232(8) 0.0230(8) 0.0231(8) 0.0079(6) -0.0004(6) -0.0014(6)

loop_
_atom_type_symbol
_atom_type_description
_atom_type_scat_dispersion_real
_atom_type_scat_dispersion_imag
_atom_type_scat_source
C C 0.0033 0.0016 'International Tables Vol C Tables 4.2.6.8 and 6.1.1.4'
H H 0.0000 0.0000 'International Tables Vol C Tables 4.2.6.8 and 6.1.1.4'
N N 0.0061 0.0033 'International Tables Vol C Tables 4.2.6.8 and 6.1.1.4'

loop_
_geom_angle_atom_site_label_1
_geom_angle_atom_site_label_2
_geom_angle_atom_site_label_3
_geom_angle
C2 C20 C3 118.36(13)
C2 C20 H20 120.8
C3 C20 H20 120.8
C12 N2 C3 117.95(13)
C2 C1 C12 118.13(14)
C2 C1 H1 120.9
C12 C1 H1 120.9
C20 C2 C1 121.37(14)
C20 C2 H13 119.3
C1 C2 H13 119.3
C20 C3 N2 122.45(13)
C20 C3 C4 118.78(12)
N2 C3 C4 118.69(13)
C13 C4 C5 119.52(13)
C13 C4 C3 117.93(12)
C5 C4 C3 122.52(12)
C17 C5 C4 118.32(13)
C17 C5 C6 119.99(13)
C4 C5 C6 121.66(13)
C7 C6 C5 125.36(14)
C7 C6 H6 117.3
C5 C6 H6 117.3
C6 C7 C8 126.68(14)
C6 C7 H11 116.7
C8 C7 H11 116.7
C9 C8 C19 117.97(14)
C9 C8 C7 119.04(13)
C19 C8 C7 122.95(14)
C10 C9 C8 121.30(15)
C10 C9 H10 119.4
C8 C9 H10 119.4
C11 C10 C9 120.06(15)
C11 C10 H7 120.0
C9 C10 H7 120.0
C10 C11 C18 119.59(14)
C10 C11 H2 120.2
C18 C11 H2 120.2
N2 C12 C1 121.72(13)
N2 C12 H3 119.1
C1 C12 H3 119.1
C14 C13 C4 121.88(13)
C14 C13 H4 119.1
C4 C13 H4 119.1
C13 C14 C15 118.59(13)
C13 C14 H5 120.7
C15 C14 H5 120.7
C17 C15 C14 120.39(13)
C17 C15 C16 118.92(13)
C14 C15 C16 120.69(13)
N1 C16 C15 178.49(16)
C15 C17 C5 121.29(13)
C15 C17 H12 119.4
C5 C17 H12 119.4
C11 C18 C19 120.55(15)
C11 C18 H9 119.7
C19 C18 H9 119.7
C18 C19 C8 120.51(15)
C18 C19 H8 119.7
C8 C19 H8 119.7

loop_
_geom_bond_atom_site_label_1
_geom_bond_atom_site_label_2
_geom_bond_distance
C20 C2 1.363(2)
C20 C3 1.364(2)
C20 H20 0.9500
N2 C12 1.3602(19)
N2 C3 1.3696(19)
N1 C16 1.146(2)
C1 C2 1.379(2)
C1 C12 1.381(2)
C1 H1 0.9500
C2 H13 0.9500
C3 C4 1.484(2)
C4 C13 1.3977(19)
C4 C5 1.411(2)
C5 C17 1.393(2)
C5 C6 1.4726(19)
C6 C7 1.320(2)
C6 H6 0.9500
C7 C8 1.4679(19)
C7 H11 0.9500
C8 C9 1.389(2)
C8 C19 1.394(2)
C9 C10 1.386(2)
C9 H10 0.9500
C10 C11 1.372(3)
C10 H7 0.9500
C11 C18 1.382(3)
C11 H2 0.9500
C12 H3 0.9500
C13 C14 1.379(2)
C13 H4 0.9500
C14 C15 1.396(2)
C14 H5 0.9500
C15 C17 1.392(2)
C15 C16 1.441(2)
C17 H12 0.9500
C18 C19 1.385(2)
C18 H9 0.9500
C19 H8 0.9500
